data_7716186
loop_
_publ_author_name
'Ogawa, Naoki'
'Suzuki, Nobuhiro'
'Katsura, Yoshifumi'
'Minoura, Mao'
'Nakanishi, Waro'
'Hayashi, Satoko'

_publ_section_title
;
 Extremely stable system of 1-haloselanyl-anthraquinones: experimental and
 theoretical investigations.
;
_journal_issue 24
_journal_name_full 'Dalton transactions (Cambridge, England : 2003)'
_journal_page_first 10099
_journal_page_last 10112
_journal_paper_doi 10.1039/d4dt00760c
_journal_volume 53
_journal_year 2024
_chemical_formula_sum 'C14 H7 I O2 Se'
_chemical_formula_weight 413.06
_space_group_crystal_system triclinic
_space_group_IT_number 2
_space_group_name_Hall '-P 1'
_space_group_name_H-M_alt 'P -1'
_atom_sites_solution_hydrogens geom
_audit_creation_method SHELXL-2014/7
_audit_update_record
;
2024-05-09 deposited with the CCDC.	2024-05-14 downloaded from the CCDC.
;
_cell_angle_alpha 107.639(15)
_cell_angle_beta 92.822(16)
_cell_angle_gamma 111.661(12)
_cell_formula_units_Z 2
_cell_length_a 7.122(3)
_cell_length_b 8.016(3)
_cell_length_c 12.208(5)
_cell_measurement_temperature 100(2)
_cell_volume 607.0(4)
_computing_structure_refinement 'SHELXL-2014/7 (Sheldrick, 2014)'
_diffrn_ambient_temperature 100(2)
_diffrn_measured_fraction_theta_full 0.977
_diffrn_measured_fraction_theta_max 0.977
_diffrn_radiation_type MoK\a
_diffrn_radiation_wavelength 0.71073
_diffrn_reflns_av_R_equivalents 0.0316
_diffrn_reflns_av_unetI/netI 0.0147
_diffrn_reflns_Laue_measured_fraction_full 0.977
_diffrn_reflns_Laue_measured_fraction_max 0.977
_diffrn_reflns_limit_h_max 8
_diffrn_reflns_limit_h_min -9
_diffrn_reflns_limit_k_max 10
_diffrn_reflns_limit_k_min -10
_diffrn_reflns_limit_l_max 15
_diffrn_reflns_limit_l_min -15
_diffrn_reflns_number 47829
_diffrn_reflns_point_group_measured_fraction_full 0.977
_diffrn_reflns_point_group_measured_fraction_max 0.977
_diffrn_reflns_theta_full 25.242
_diffrn_reflns_theta_max 27.437
_diffrn_reflns_theta_min 2.841
_exptl_absorpt_coefficient_mu 5.625
_exptl_crystal_density_diffrn 2.260
_exptl_crystal_F_000 388
_exptl_crystal_size_max 0.100
_exptl_crystal_size_mid 0.100
_exptl_crystal_size_min 0.100
_refine_diff_density_max 1.557
_refine_diff_density_min -0.725
_refine_diff_density_rms 0.153
_refine_ls_extinction_method none
_refine_ls_goodness_of_fit_ref 1.300
_refine_ls_hydrogen_treatment constr
_refine_ls_matrix_type full
_refine_ls_number_parameters 163
_refine_ls_number_reflns 2710
_refine_ls_number_restraints 0
_refine_ls_restrained_S_all 1.300
_refine_ls_R_factor_all 0.0289
_refine_ls_R_factor_gt 0.0266
_refine_ls_shift/su_max 0.001
_refine_ls_shift/su_mean 0.000
_refine_ls_structure_factor_coef Fsqd
_refine_ls_weighting_details 'w=1/[\s^2^(Fo^2^)+(0.0222P)^2^+2.4859P] where P=(Fo^2^+2Fc^2^)/3'
_refine_ls_weighting_scheme calc
_refine_ls_wR_factor_gt 0.0752
_refine_ls_wR_factor_ref 0.0769
_reflns_Friedel_coverage 0.000
_reflns_number_gt 2575
_reflns_number_total 2710
_reflns_threshold_expression 'I > 2\s(I)'
_cod_data_source_file d4dt00760c2.cif
_cod_data_source_block 1_1-AnqSeI
_cod_depositor_comments 'Adding full bibliography for 7716186--7716189.cif.'
_cod_database_code 7716186
_shelx_shelxl_version_number 2014/7
_shelx_space_group_comment
;
The symmetry employed for this shelxl refinement is uniquely defined
by the following loop, which should always be used as a source of
symmetry information in preference to the above space-group names.
They are only intended as comments.
;
_shelx_estimated_absorpt_t_min 0.603
_shelx_estimated_absorpt_t_max 0.603

loop_
_space_group_symop_operation_xyz
'x, y, z'
'-x, -y, -z'

loop_
_atom_site_label
_atom_site_type_symbol
_atom_site_fract_x
_atom_site_fract_y
_atom_site_fract_z
_atom_site_U_iso_or_equiv
_atom_site_adp_type
_atom_site_occupancy
_atom_site_site_symmetry_order
_atom_site_calc_flag
_atom_site_refinement_flags_posn
_atom_site_refinement_flags_adp
_atom_site_refinement_flags_occupancy
_atom_site_disorder_assembly
_atom_site_disorder_group
I1 I 0.82962(5) 0.67225(4) 1.00028(2) 0.02505(10) Uani 1 1 d . . . . .
Se1 Se 0.76566(6) 0.45291(5) 0.78513(3) 0.01708(11) Uani 1 1 d . . . . .
C1 C 0.7871(6) 0.6318(5) 0.7068(3) 0.0147(7) Uani 1 1 d . . . . .
C2 C 0.7631(6) 0.5621(5) 0.5839(3) 0.0141(7) Uani 1 1 d . . . . .
C3 C 0.7246(6) 0.3616(5) 0.5249(3) 0.0149(7) Uani 1 1 d . . . . .
C4 C 0.6996(6) 0.2850(5) 0.3964(3) 0.0145(7) Uani 1 1 d . . . . .
C5 C 0.6616(6) 0.0937(5) 0.3401(3) 0.0174(7) Uani 1 1 d . . . . .
H1 H 0.6480 0.0117 0.3841 0.021 Uiso 1 1 calc R U . . .
C6 C 0.6433(6) 0.0221(6) 0.2186(3) 0.0204(8) Uani 1 1 d . . . . .
H2 H 0.6179 -0.1085 0.1802 0.024 Uiso 1 1 calc R U . . .
C7 C 0.6624(6) 0.1418(6) 0.1538(3) 0.0217(8) Uani 1 1 d . . . . .
H3 H 0.6523 0.0929 0.0715 0.026 Uiso 1 1 calc R U . . .
C8 C 0.6965(6) 0.3341(6) 0.2092(3) 0.0195(8) Uani 1 1 d . . . . .
H4 H 0.7062 0.4144 0.1644 0.023 Uiso 1 1 calc R U . . .
C9 C 0.7163(6) 0.4068(5) 0.3307(3) 0.0159(7) Uani 1 1 d . . . . .
C10 C 0.7543(6) 0.6119(5) 0.3891(3) 0.0162(7) Uani 1 1 d . . . . .
C11 C 0.7781(6) 0.6855(5) 0.5196(3) 0.0149(7) Uani 1 1 d . . . . .
C12 C 0.8168(6) 0.8763(5) 0.5775(3) 0.0175(7) Uani 1 1 d . . . . .
H5 H 0.8295 0.9601 0.5349 0.021 Uiso 1 1 calc R U . . .
C13 C 0.8370(6) 0.9436(5) 0.6992(3) 0.0191(8) Uani 1 1 d . . . . .
H6 H 0.8603 1.0733 0.7387 0.023 Uiso 1 1 calc R U . . .
C14 C 0.8235(6) 0.8246(5) 0.7637(3) 0.0173(7) Uani 1 1 d . . . . .
H7 H 0.8390 0.8737 0.8464 0.021 Uiso 1 1 calc R U . . .
O1 O 0.7141(5) 0.2588(4) 0.5858(2) 0.0206(6) Uani 1 1 d . . . . .
O2 O 0.7668(5) 0.7172(4) 0.3326(3) 0.0231(6) Uani 1 1 d . . . . .

loop_
_atom_site_aniso_label
_atom_site_aniso_U_11
_atom_site_aniso_U_22
_atom_site_aniso_U_33
_atom_site_aniso_U_23
_atom_site_aniso_U_13
_atom_site_aniso_U_12
I1 0.03733(19) 0.02425(15) 0.01457(13) 0.00670(10) 0.00565(10) 0.01338(12)
Se1 0.0224(2) 0.01476(18) 0.01501(18) 0.00715(14) 0.00283(14) 0.00691(15)
C1 0.0130(18) 0.0152(16) 0.0164(16) 0.0068(13) 0.0006(13) 0.0054(13)
C2 0.0112(18) 0.0145(16) 0.0166(17) 0.0064(13) 0.0002(13) 0.0047(13)
C3 0.0147(18) 0.0147(16) 0.0162(17) 0.0061(13) 0.0009(13) 0.0064(13)
C4 0.0133(18) 0.0166(16) 0.0151(16) 0.0061(13) 0.0019(13) 0.0075(13)
C5 0.0153(19) 0.0185(17) 0.0215(18) 0.0099(14) 0.0053(14) 0.0076(14)
C6 0.018(2) 0.0187(18) 0.0216(19) 0.0030(14) 0.0026(15) 0.0074(15)
C7 0.018(2) 0.030(2) 0.0142(17) 0.0050(15) 0.0014(14) 0.0084(16)
C8 0.019(2) 0.0216(18) 0.0179(18) 0.0093(14) 0.0030(14) 0.0068(15)
C9 0.0147(18) 0.0168(17) 0.0170(17) 0.0076(14) 0.0015(13) 0.0058(14)
C10 0.0135(18) 0.0176(17) 0.0182(17) 0.0089(14) 0.0016(13) 0.0051(14)
C11 0.0128(18) 0.0154(16) 0.0171(17) 0.0068(13) 0.0001(13) 0.0058(13)
C12 0.0175(19) 0.0155(16) 0.0221(18) 0.0090(14) 0.0015(14) 0.0078(14)
C13 0.019(2) 0.0136(16) 0.0244(19) 0.0058(14) 0.0013(15) 0.0070(14)
C14 0.0160(19) 0.0174(17) 0.0171(17) 0.0052(14) 0.0006(14) 0.0060(14)
O1 0.0320(17) 0.0153(12) 0.0176(13) 0.0081(10) 0.0056(11) 0.0110(12)
O2 0.0297(17) 0.0205(13) 0.0211(14) 0.0114(11) 0.0007(11) 0.0093(12)

loop_
_atom_type_symbol
_atom_type_description
_atom_type_scat_dispersion_real
_atom_type_scat_dispersion_imag
_atom_type_scat_source
C C 0.0033 0.0016 'International Tables Vol C Tables 4.2.6.8 and 6.1.1.4'
H H 0.0000 0.0000 'International Tables Vol C Tables 4.2.6.8 and 6.1.1.4'
I I -0.4742 1.8119 'International Tables Vol C Tables 4.2.6.8 and 6.1.1.4'
O O 0.0106 0.0060 'International Tables Vol C Tables 4.2.6.8 and 6.1.1.4'
Se Se -0.0929 2.2259 'International Tables Vol C Tables 4.2.6.8 and 6.1.1.4'

loop_
_geom_angle_atom_site_label_1
_geom_angle_atom_site_label_2
_geom_angle_atom_site_label_3
_geom_angle
_geom_angle_site_symmetry_1
_geom_angle_site_symmetry_3
_geom_angle_publ_flag
C1 Se1 I1 100.34(11) . . ?
C14 C1 C2 118.8(3) . . ?
C14 C1 Se1 124.4(3) . . ?
C2 C1 Se1 116.9(3) . . ?
C1 C2 C11 120.3(3) . . ?
C1 C2 C3 118.7(3) . . ?
C11 C2 C3 121.0(3) . . ?
O1 C3 C2 118.4(3) . . ?
O1 C3 C4 121.7(3) . . ?
C2 C3 C4 119.8(3) . . ?
C5 C4 C9 120.2(3) . . ?
C5 C4 C3 119.9(3) . . ?
C9 C4 C3 120.0(3) . . ?
C4 C5 C6 119.9(3) . . ?
C4 C5 H1 120.0 . . ?
C6 C5 H1 120.0 . . ?
C7 C6 C5 120.2(4) . . ?
C7 C6 H2 119.9 . . ?
C5 C6 H2 119.9 . . ?
C6 C7 C8 120.5(4) . . ?
C6 C7 H3 119.8 . . ?
C8 C7 H3 119.8 . . ?
C9 C8 C7 119.6(4) . . ?
C9 C8 H4 120.2 . . ?
C7 C8 H4 120.2 . . ?
C8 C9 C4 119.6(3) . . ?
C8 C9 C10 119.2(3) . . ?
C4 C9 C10 121.1(3) . . ?
O2 C10 C9 121.4(3) . . ?
O2 C10 C11 120.9(3) . . ?
C9 C10 C11 117.7(3) . . ?
C12 C11 C2 120.1(3) . . ?
C12 C11 C10 119.6(3) . . ?
C2 C11 C10 120.4(3) . . ?
C11 C12 C13 119.3(3) . . ?
C11 C12 H5 120.4 . . ?
C13 C12 H5 120.4 . . ?
C14 C13 C12 121.4(3) . . ?
C14 C13 H6 119.3 . . ?
C12 C13 H6 119.3 . . ?
C13 C14 C1 120.2(4) . . ?
C13 C14 H7 119.9 . . ?
C1 C14 H7 119.9 . . ?

loop_
_geom_bond_atom_site_label_1
_geom_bond_atom_site_label_2
_geom_bond_distance
_geom_bond_site_symmetry_2
_geom_bond_publ_flag
I1 Se1 2.5866(11) . ?
Se1 C1 1.918(4) . ?
C1 C14 1.404(5) . ?
C1 C2 1.411(5) . ?
C2 C11 1.416(5) . ?
C2 C3 1.460(5) . ?
C3 O1 1.253(4) . ?
C3 C4 1.475(5) . ?
C4 C5 1.391(5) . ?
C4 C9 1.417(5) . ?
C5 C6 1.398(6) . ?
C5 H1 0.9500 . ?
C6 C7 1.393(6) . ?
C6 H2 0.9500 . ?
C7 C8 1.403(6) . ?
C7 H3 0.9500 . ?
C8 C9 1.399(5) . ?
C8 H4 0.9500 . ?
C9 C10 1.493(5) . ?
C10 O2 1.224(5) . ?
C10 C11 1.499(5) . ?
C11 C12 1.389(5) . ?
C12 C13 1.398(6) . ?
C12 H5 0.9500 . ?
C13 C14 1.391(5) . ?
C13 H6 0.9500 . ?
C14 H7 0.9500 . ?

loop_
_geom_torsion_atom_site_label_1
_geom_torsion_atom_site_label_2
_geom_torsion_atom_site_label_3
_geom_torsion_atom_site_label_4
_geom_torsion
_geom_torsion_site_symmetry_1
_geom_torsion_site_symmetry_2
_geom_torsion_site_symmetry_3
_geom_torsion_site_symmetry_4
_geom_torsion_publ_flag
C14 C1 C2 C11 0.8(6) . . . . ?
Se1 C1 C2 C11 -179.6(3) . . . . ?
C14 C1 C2 C3 -179.8(3) . . . . ?
Se1 C1 C2 C3 -0.2(5) . . . . ?
C1 C2 C3 O1 0.1(6) . . . . ?
C11 C2 C3 O1 179.5(4) . . . . ?
C1 C2 C3 C4 -179.8(3) . . . . ?
C11 C2 C3 C4 -0.3(6) . . . . ?
O1 C3 C4 C5 0.6(6) . . . . ?
C2 C3 C4 C5 -179.6(4) . . . . ?
O1 C3 C4 C9 -178.8(4) . . . . ?
C2 C3 C4 C9 1.0(6) . . . . ?
C9 C4 C5 C6 1.1(6) . . . . ?
C3 C4 C5 C6 -178.3(4) . . . . ?
C4 C5 C6 C7 -0.2(6) . . . . ?
C5 C6 C7 C8 -1.1(6) . . . . ?
C6 C7 C8 C9 1.5(6) . . . . ?
C7 C8 C9 C4 -0.6(6) . . . . ?
C7 C8 C9 C10 179.5(4) . . . . ?
C5 C4 C9 C8 -0.7(6) . . . . ?
C3 C4 C9 C8 178.7(4) . . . . ?
C5 C4 C9 C10 179.2(4) . . . . ?
C3 C4 C9 C10 -1.4(6) . . . . ?
C8 C9 C10 O2 0.6(6) . . . . ?
C4 C9 C10 O2 -179.3(4) . . . . ?
C8 C9 C10 C11 -179.0(4) . . . . ?
C4 C9 C10 C11 1.1(6) . . . . ?
C1 C2 C11 C12 0.1(6) . . . . ?
C3 C2 C11 C12 -179.4(4) . . . . ?
C1 C2 C11 C10 179.5(3) . . . . ?
C3 C2 C11 C10 0.1(6) . . . . ?
O2 C10 C11 C12 -0.6(6) . . . . ?
C9 C10 C11 C12 179.0(4) . . . . ?
O2 C10 C11 C2 179.9(4) . . . . ?
C9 C10 C11 C2 -0.4(5) . . . . ?
C2 C11 C12 C13 -1.2(6) . . . . ?
C10 C11 C12 C13 179.4(4) . . . . ?
C11 C12 C13 C14 1.4(6) . . . . ?
C12 C13 C14 C1 -0.6(6) . . . . ?
C2 C1 C14 C13 -0.5(6) . . . . ?
Se1 C1 C14 C13 179.9(3) . . . . ?
